data_2201402
loop_
_publ_author_name
'Daniel E. Lynch'

_publ_section_title
;<i>trans</i>-Bis(2-amino-5-methyl-1,3,4-thiadiazole-\k<i>N</i>)bis(3,5-dicarboxybenzoato-\k<i>O</i>)copper(II)
 dihydrate
;
_journal_issue 10
_journal_name_full 'Acta Crystallographica Section E'
_journal_page_first m577
_journal_page_last m579
_journal_paper_doi 10.1107/S1600536802017166
_journal_volume 58
_journal_year 2002
_chemical_formula_iupac '[Cu (C9 H5 O6)2 (C3 H5 N3 S)2], 2H2 O'
_chemical_formula_moiety 'C24 H20 Cu N6 O12 S2, 2H2 O'
_chemical_formula_sum 'C24 H24 Cu N6 O14 S2'
_chemical_formula_weight 748.15
_chemical_name_systematic
;
trans-Bis(2-amino-5-methyl-1,3,4-thiadiazole-N)-bis(benzene-1-carboxylato-O-
3,5-dicarboxylic acid)copper(II) dihydrate
;
_space_group_IT_number 2
_symmetry_cell_setting triclinic
_symmetry_space_group_name_Hall '-P 1'
_symmetry_space_group_name_H-M 'P -1'
_atom_sites_solution_hydrogens geom
_atom_sites_solution_primary direct
_atom_sites_solution_secondary difmap
_audit_creation_method SHELXL-97
_cell_angle_alpha 112.096(4)
_cell_angle_beta 90.354(3)
_cell_angle_gamma 110.549(2)
_cell_formula_units_Z 1
_cell_length_a 8.4671(4)
_cell_length_b 8.7971(5)
_cell_length_c 11.6748(6)
_cell_measurement_reflns_used 3147
_cell_measurement_temperature 150(2)
_cell_measurement_theta_max 27.48
_cell_measurement_theta_min 2.91
_cell_volume 744.84(7)
_computing_cell_refinement 'DENZO and COLLECT'
_computing_data_collection 'DENZO (Otwinowski & Minor, 1997) and COLLECT (Hooft, 1998)'
_computing_data_reduction 'DENZO and COLLECT'
_computing_molecular_graphics 'PLUTON94 (Spek, 1994) and PLATON97 (Spek, 1997)'
_computing_publication_material SHELXL97
_computing_structure_refinement 'SHELXL97 (Sheldrick, 1997)'
_computing_structure_solution 'SHELXS97 (Sheldrick, 1997)'
_diffrn_ambient_temperature 150(2)
_diffrn_detector_area_resol_mean 9.091
_diffrn_measured_fraction_theta_full 0.929
_diffrn_measured_fraction_theta_max 0.929
_diffrn_measurement_device_type 'Bruker--Nonius KappaCCD area-detector'
_diffrn_measurement_method '\f and \w'
_diffrn_radiation_monochromator graphite
_diffrn_radiation_source 'Bruker--Nonius FR591 rotating anode'
_diffrn_radiation_type MoK\a
_diffrn_radiation_wavelength 0.71073
_diffrn_reflns_av_R_equivalents 0.0402
_diffrn_reflns_av_sigmaI/netI 0.0888
_diffrn_reflns_limit_h_max 10
_diffrn_reflns_limit_h_min -10
_diffrn_reflns_limit_k_max 10
_diffrn_reflns_limit_k_min -11
_diffrn_reflns_limit_l_max 14
_diffrn_reflns_limit_l_min -12
_diffrn_reflns_number 5879
_diffrn_reflns_theta_full 27.66
_diffrn_reflns_theta_max 27.66
_diffrn_reflns_theta_min 2.95
_diffrn_standards_decay_% 0
_diffrn_standards_number 0
_exptl_absorpt_coefficient_mu 0.954
_exptl_absorpt_correction_T_max 0.981
_exptl_absorpt_correction_T_min 0.936
_exptl_absorpt_correction_type multi-scan
_exptl_absorpt_process_details '(SORTAV; Blessing, 1995)'
_exptl_crystal_colour purple
_exptl_crystal_density_diffrn 1.668
_exptl_crystal_density_method 'not measured'
_exptl_crystal_description prism
_exptl_crystal_F_000 383
_exptl_crystal_size_max 0.07
_exptl_crystal_size_mid 0.07
_exptl_crystal_size_min 0.02
_refine_diff_density_max 0.392
_refine_diff_density_min -0.777
_refine_ls_extinction_method none
_refine_ls_goodness_of_fit_ref 1.060
_refine_ls_hydrogen_treatment mixed
_refine_ls_matrix_type full
_refine_ls_number_parameters 232
_refine_ls_number_reflns 3222
_refine_ls_number_restraints 4
_refine_ls_restrained_S_all 1.060
_refine_ls_R_factor_all 0.0754
_refine_ls_R_factor_gt 0.0487
_refine_ls_shift/su_max <0.001
_refine_ls_shift/su_mean <0.001
_refine_ls_structure_factor_coef Fsqd
_refine_ls_weighting_details ' w= 1/[\s^2^(Fo^2^)+(0.0527P)^2^] where P = (Fo^2^+2Fc^2^)/3'
_refine_ls_weighting_scheme calc
_refine_ls_wR_factor_gt 0.1210
_refine_ls_wR_factor_ref 0.1332
_reflns_number_gt 2353
_reflns_number_total 3222
_reflns_threshold_expression I>2\s(I)
_cod_data_source_file ci6165.cif
_cod_data_source_block I
_cod_depositor_comments
;
The following automatic conversions were performed:
'_symmetry_cell_setting' value 'Triclinic' changed to 'triclinic'
according to '/home/saulius/struct/CIF-dictionaries/cif_core.dic'
dictionary named 'cif_core.dic' version 2.4.1 from 2010-06-29.

Automatic conversion script
Id: cif_fix_enum 1527 2010-12-29 10:47:43Z saulius 

The following automatic conversions were performed:

'_symmetry_cell_setting' value 'Triclinic' changed to 'triclinic'
according to /home/saulius/struct/CIF-dictionaries/cif_core.dic
dictionary named 'cif_core.dic' version 2.4.1 from 2010-06-29.

Automatic conversion script
Id: cif_fix_values 1715 2011-07-08 13:25:40Z adriana 
;
_cod_database_code 2201402

loop_
_symmetry_equiv_pos_as_xyz
'x, y, z'
'-x, -y, -z'

loop_
_atom_site_label
_atom_site_fract_x
_atom_site_fract_y
_atom_site_fract_z
_atom_site_U_iso_or_equiv
_atom_site_adp_type
_atom_site_calc_flag
_atom_site_refinement_flags
_atom_site_occupancy
_atom_site_disorder_assembly
_atom_site_disorder_group
_atom_site_type_symbol
Cu1 0.5000 1.0000 0.0000 0.02718(19) Uani d S 1 . . Cu
S1 0.95661(11) 0.93680(13) -0.16985(7) 0.0426(3) Uani d . 1 . . S
C2 0.8217(4) 1.0443(5) -0.1072(3) 0.0317(7) Uani d . 1 . . C
N21 0.8478(4) 1.2071(4) -0.0965(3) 0.0461(8) Uani d . 1 . . N
H21 0.7768 1.2575 -0.0623 0.058 Uiso calc R 1 . . H
H22 0.9361 1.2648 -0.1236 0.058 Uiso calc R 1 . . H
N3 0.6935(3) 0.9478(4) -0.0695(2) 0.0312(6) Uani d . 1 . . N
N4 0.6936(3) 0.7828(4) -0.0904(2) 0.0351(7) Uani d . 1 . . N
C5 0.8209(5) 0.7576(5) -0.1432(3) 0.0408(8) Uani d . 1 . . C
C51 0.8503(6) 0.5897(5) -0.1788(4) 0.0580(11) Uani d . 1 . . C
H51 0.7761 0.5164 -0.1396 0.073 Uiso calc R 1 . . H
H52 0.9701 0.6172 -0.1502 0.073 Uiso calc R 1 . . H
H53 0.8243 0.5248 -0.2700 0.073 Uiso calc R 1 . . H
C6 0.7035(4) 1.0653(4) 0.3472(3) 0.0266(7) Uani d . 1 . . C
C61 0.6509(4) 1.0877(4) 0.2331(3) 0.0288(7) Uani d . 1 . . C
O60 0.7089(3) 1.2359(3) 0.2274(2) 0.0434(6) Uani d . 1 . . O
O61 0.5489(3) 0.9501(3) 0.14446(17) 0.0300(5) Uani d . 1 . . O
C7 0.8391(4) 1.1988(4) 0.4366(3) 0.0296(7) Uani d . 1 . . C
H7 0.8969 1.3059 0.4265 0.034(9) Uiso calc R 1 . . H
C8 0.8928(4) 1.1793(4) 0.5419(3) 0.0271(7) Uani d . 1 . . C
C81 1.0397(4) 1.3247(4) 0.6381(3) 0.0302(7) Uani d . 1 . . C
O80 1.0775(3) 1.3241(3) 0.73832(19) 0.0380(6) Uani d . 1 . . O
O81 1.1214(3) 1.4525(3) 0.6035(2) 0.0451(6) Uani d D 1 . . O
H81 1.188(4) 1.548(3) 0.660(3) 0.056 Uiso d D 1 . . H
C9 0.8069(4) 1.0239(4) 0.5564(3) 0.0298(7) Uani d . 1 . . C
H9 0.8402 1.0104 0.6287 0.031(8) Uiso calc R 1 . . H
C10 0.6725(4) 0.8876(4) 0.4664(3) 0.0310(7) Uani d . 1 . . C
C101 0.5886(4) 0.7196(5) 0.4814(3) 0.0376(8) Uani d . 1 . . C
O100 0.4900(4) 0.5854(3) 0.3908(2) 0.0609(8) Uani d . 1 . . O
O101 0.6232(4) 0.7200(3) 0.5871(2) 0.0583(8) Uani d D 1 . . O
H101 0.600(5) 0.624(3) 0.593(4) 0.073 Uiso d D 1 . . H
C11 0.6221(4) 0.9080(4) 0.3608(3) 0.0287(7) Uani d . 1 . . C
H11 0.5315 0.8135 0.2981 0.020(7) Uiso calc R 1 . . H
O1W 0.6564(4) 0.4168(4) 0.0375(3) 0.0636(8) Uani d D 1 . . O
H1W 0.700(6) 0.495(5) 0.109(3) 0.092(18) Uiso d D 1 . . H
H2W 0.550(3) 0.389(10) 0.043(6) 0.15(3) Uiso d D 1 . . H

loop_
_atom_site_aniso_label
_atom_site_aniso_U_11
_atom_site_aniso_U_22
_atom_site_aniso_U_33
_atom_site_aniso_U_12
_atom_site_aniso_U_13
_atom_site_aniso_U_23
Cu1 0.0269(3) 0.0332(3) 0.0225(3) 0.0103(2) 0.0027(2) 0.0135(2)
S1 0.0340(5) 0.0623(7) 0.0356(5) 0.0228(5) 0.0101(4) 0.0200(4)
C2 0.0268(17) 0.040(2) 0.0289(16) 0.0116(15) 0.0032(12) 0.0160(14)
N21 0.0417(18) 0.047(2) 0.0572(18) 0.0154(15) 0.0179(14) 0.0303(15)
N3 0.0308(15) 0.0356(16) 0.0313(14) 0.0133(13) 0.0052(11) 0.0171(12)
N4 0.0336(16) 0.0357(17) 0.0363(15) 0.0155(13) 0.0037(12) 0.0128(12)
C5 0.043(2) 0.047(2) 0.0314(18) 0.0213(18) -0.0023(14) 0.0108(15)
C51 0.058(3) 0.052(3) 0.064(3) 0.032(2) 0.003(2) 0.012(2)
C6 0.0266(17) 0.0255(17) 0.0262(16) 0.0068(14) 0.0001(12) 0.0118(13)
C61 0.0300(18) 0.0333(19) 0.0276(16) 0.0122(15) 0.0051(13) 0.0169(14)
O60 0.0554(16) 0.0314(14) 0.0358(13) 0.0011(12) -0.0090(10) 0.0202(10)
O61 0.0323(12) 0.0306(13) 0.0231(11) 0.0064(10) -0.0018(8) 0.0121(9)
C7 0.0341(18) 0.0266(18) 0.0282(16) 0.0069(14) 0.0025(12) 0.0157(13)
C8 0.0279(17) 0.0269(17) 0.0264(15) 0.0084(14) 0.0025(12) 0.0126(12)
C81 0.0320(18) 0.0257(17) 0.0316(17) 0.0098(14) 0.0031(13) 0.0114(13)
O80 0.0405(14) 0.0405(14) 0.0265(12) 0.0047(11) -0.0046(9) 0.0167(10)
O81 0.0518(16) 0.0314(14) 0.0382(14) -0.0060(12) -0.0117(11) 0.0201(11)
C9 0.0365(18) 0.0287(18) 0.0228(15) 0.0076(14) -0.0018(12) 0.0136(12)
C10 0.0351(19) 0.0259(17) 0.0302(16) 0.0047(14) 0.0002(13) 0.0157(13)
C101 0.040(2) 0.033(2) 0.0357(18) 0.0021(16) -0.0058(14) 0.0211(15)
O100 0.0694(19) 0.0349(15) 0.0562(16) -0.0128(14) -0.0294(13) 0.0261(13)
O101 0.077(2) 0.0375(16) 0.0473(15) -0.0084(14) -0.0145(13) 0.0313(12)
C11 0.0317(18) 0.0246(17) 0.0262(16) 0.0048(14) -0.0014(12) 0.0119(13)
O1W 0.057(2) 0.065(2) 0.0494(18) 0.0131(17) -0.0007(14) 0.0117(15)

loop_
_atom_type_symbol
_atom_type_description
_atom_type_scat_dispersion_real
_atom_type_scat_dispersion_imag
_atom_type_scat_source
C C 0.0033 0.0016 'International Tables Vol C Tables 4.2.6.8 and 6.1.1.4'
H H 0.0000 0.0000 'International Tables Vol C Tables 4.2.6.8 and 6.1.1.4'
N N 0.0061 0.0033 'International Tables Vol C Tables 4.2.6.8 and 6.1.1.4'
O O 0.0106 0.0060 'International Tables Vol C Tables 4.2.6.8 and 6.1.1.4'
S S 0.1246 0.1234 'International Tables Vol C Tables 4.2.6.8 and 6.1.1.4'
Cu Cu 0.3201 1.2651 'International Tables Vol C Tables 4.2.6.8 and 6.1.1.4'

loop_
_geom_angle_atom_site_label_1
_geom_angle_atom_site_label_2
_geom_angle_atom_site_label_3
_geom_angle_site_symmetry_1
_geom_angle_site_symmetry_3
_geom_angle
_geom_angle_publ_flag
N3 Cu1 N3 . 2_675 180.0 ?
N3 Cu1 O61 . 2_675 89.60(9) ?
N3 Cu1 O61 2_675 2_675 90.40(9) ?
N3 Cu1 O61 . . 90.40(9) yes
N3 Cu1 O61 2_675 . 89.60(9) ?
O61 Cu1 O61 2_675 . 180.0 ?
C2 S1 C5 . . 87.53(16) ?
N3 C2 N21 . . 124.4(3) ?
N3 C2 S1 . . 112.3(3) ?
N21 C2 S1 . . 123.3(3) ?
C2 N21 H21 . . 120.0 ?
C2 N21 H22 . . 120.0 ?
H21 N21 H22 . . 120.0 ?
C2 N3 N4 . . 113.8(3) ?
C2 N3 Cu1 . . 129.2(2) ?
N4 N3 Cu1 . . 116.9(2) ?
C5 N4 N3 . . 112.1(3) ?
N4 C5 C51 . . 123.4(4) ?
N4 C5 S1 . . 114.3(3) ?
C51 C5 S1 . . 122.3(3) ?
C5 C51 H51 . . 109.5 ?
C5 C51 H52 . . 109.5 ?
H51 C51 H52 . . 109.5 ?
C5 C51 H53 . . 109.5 ?
H51 C51 H53 . . 109.5 ?
H52 C51 H53 . . 109.5 ?
C7 C6 C11 . . 119.2(3) ?
C7 C6 C61 . . 120.2(3) ?
C11 C6 C61 . . 120.5(3) ?
O60 C61 O61 . . 122.6(3) ?
O60 C61 C6 . . 120.7(3) ?
O61 C61 C6 . . 116.8(3) ?
C61 O61 Cu1 . . 111.69(19) ?
C6 C7 C8 . . 121.2(3) ?
C6 C7 H7 . . 119.4 ?
C8 C7 H7 . . 119.4 ?
C9 C8 C7 . . 118.9(3) ?
C9 C8 C81 . . 120.4(3) ?
C7 C8 C81 . . 120.7(3) ?
O80 C81 O81 . . 123.8(3) ?
O80 C81 C8 . . 123.2(3) ?
O81 C81 C8 . . 113.0(3) ?
C81 O81 H81 . . 117(3) ?
C8 C9 C10 . . 120.6(3) ?
C8 C9 H9 . . 119.7 ?
C10 C9 H9 . . 119.7 ?
C9 C10 C11 . . 119.8(3) ?
C9 C10 C101 . . 119.3(3) ?
C11 C10 C101 . . 120.8(3) ?
O100 C101 O101 . . 123.5(3) ?
O100 C101 C10 . . 119.6(3) ?
O101 C101 C10 . . 116.9(3) ?
C101 O101 H101 . . 119(3) ?
C6 C11 C10 . . 120.2(3) ?
C6 C11 H11 . . 119.9 ?
C10 C11 H11 . . 119.9 ?
H1W O1W H2W . . 101(6) ?

loop_
_geom_bond_atom_site_label_1
_geom_bond_atom_site_label_2
_geom_bond_site_symmetry_2
_geom_bond_distance
_geom_bond_publ_flag
Cu1 N3 . 1.953(3) yes
Cu1 N3 2_675 1.953(3) ?
Cu1 O61 2_675 1.971(2) ?
Cu1 O61 . 1.971(2) yes
S1 C2 . 1.727(3) ?
S1 C5 . 1.734(4) ?
C2 N3 . 1.317(4) ?
C2 N21 . 1.326(4) ?
N21 H21 . 0.88 ?
N21 H22 . 0.88 ?
N3 N4 . 1.379(4) ?
N4 C5 . 1.290(4) ?
C5 C51 . 1.488(5) ?
C51 H51 . 0.98 ?
C51 H52 . 0.98 ?
C51 H53 . 0.98 ?
C6 C7 . 1.380(4) ?
C6 C11 . 1.383(4) ?
C6 C61 . 1.504(4) ?
C61 O60 . 1.250(4) ?
C61 O61 . 1.262(4) ?
C7 C8 . 1.398(4) ?
C7 H7 . 0.95 ?
C8 C9 . 1.379(4) ?
C8 C81 . 1.493(4) ?
C81 O80 . 1.214(3) ?
C81 O81 . 1.306(4) ?
O81 H81 . 0.839(19) ?
C9 C10 . 1.384(4) ?
C9 H9 . 0.95 ?
C10 C11 . 1.396(4) ?
C10 C101 . 1.476(4) ?
C101 O100 . 1.252(4) ?
C101 O101 . 1.266(4) ?
O101 H101 . 0.831(19) ?
C11 H11 . 0.95 ?
O1W H1W . 0.83(2) ?
O1W H2W . 0.86(2) ?

loop_
_geom_hbond_atom_site_label_D
_geom_hbond_atom_site_label_H
_geom_hbond_atom_site_label_A
_geom_hbond_site_symmetry_A
_geom_hbond_distance_DH
_geom_hbond_distance_HA
_geom_hbond_distance_DA
_geom_hbond_angle_DHA
_geom_hbond_publ_flag
N21 H21 O1W 1_565 0.88 2.04 2.904(5) 168 yes
N21 H22 O80 1_554 0.88 2.13 2.949(3) 155 yes
O81 H81 O60 2_786 0.84(2) 1.75(2) 2.570(3) 167(4) yes
O101 H101 O100 2_666 0.83(2) 1.81(2) 2.631(3) 169(4) yes
O1W H1W O80 2_776 0.83(2) 2.23(3) 2.993(4) 152(5) yes
O1W H2W N4 2_665 0.86(2) 2.30(4) 3.071(4) 150(6) yes

loop_
_geom_torsion_atom_site_label_1
_geom_torsion_atom_site_label_2
_geom_torsion_atom_site_label_3
_geom_torsion_atom_site_label_4
_geom_torsion_site_symmetry_1
_geom_torsion
C5 S1 C2 N3 . 1.5(2)
C5 S1 C2 N21 . -179.8(3)
N21 C2 N3 N4 . -179.9(3)
S1 C2 N3 N4 . -1.2(3)
N21 C2 N3 Cu1 . 4.6(5)
S1 C2 N3 Cu1 . -176.71(14)
O61 Cu1 N3 C2 2_675 52.2(3)
O61 Cu1 N3 C2 . -127.8(3)
O61 Cu1 N3 N4 2_675 -123.2(2)
O61 Cu1 N3 N4 . 56.8(2)
C2 N3 N4 C5 . 0.0(4)
Cu1 N3 N4 C5 . 176.1(2)
N3 N4 C5 C51 . -178.7(3)
N3 N4 C5 S1 . 1.2(3)
C2 S1 C5 N4 . -1.5(2)
C2 S1 C5 C51 . 178.4(3)
C7 C6 C61 O60 . -12.0(4)
C11 C6 C61 O60 . 171.0(3)
C7 C6 C61 O61 . 167.0(3)
C11 C6 C61 O61 . -10.0(4)
O60 C61 O61 Cu1 . 1.2(4)
C6 C61 O61 Cu1 . -177.77(19)
N3 Cu1 O61 C61 . 89.7(2)
N3 Cu1 O61 C61 2_675 -90.3(2)
C11 C6 C7 C8 . -1.4(5)
C61 C6 C7 C8 . -178.5(3)
C6 C7 C8 C9 . -0.6(5)
C6 C7 C8 C81 . 180.0(3)
C9 C8 C81 O80 . -9.1(5)
C7 C8 C81 O80 . 170.2(3)
C9 C8 C81 O81 . 171.6(3)
C7 C8 C81 O81 . -9.0(4)
C7 C8 C9 C10 . 1.7(5)
C81 C8 C9 C10 . -178.9(3)
C8 C9 C10 C11 . -0.8(5)
C8 C9 C10 C101 . 177.0(3)
C9 C10 C101 O100 . -166.7(3)
C11 C10 C101 O100 . 11.0(5)
C9 C10 C101 O101 . 12.6(5)
C11 C10 C101 O101 . -169.7(3)
C7 C6 C11 C10 . 2.4(5)
C61 C6 C11 C10 . 179.4(3)
C9 C10 C11 C6 . -1.4(5)
C101 C10 C11 C6 . -179.0(3)
